data_7126396
loop_
_publ_author_name
'Burt, Liam K.'
'Cordiner, Richard L.'
'Hill, Anthony F.'
'Manzano, Richard A.'
'Wagler, J\"org'

_publ_section_title
;
 The significance of phosphoniocarbynes in halocarbyne cross-coupling
 reactions.
;
_journal_issue 42
_journal_name_full 'Chemical communications (Cambridge, England)'
_journal_page_first 5673
_journal_page_last 5676
_journal_paper_doi 10.1039/d0cc02070b
_journal_volume 56
_journal_year 2020
_chemical_formula_moiety 'C72 H74 B2 Br2 Mo2 N12 O4 P2 Pd2, 4(C H2 Cl2)'
_chemical_formula_sum 'C76 H82 B2 Br2 Cl8 Mo2 N12 O4 P2 Pd2'
_chemical_formula_weight 2159.20
_space_group_IT_number 14
_space_group_name_Hall '-P 2yn'
_space_group_name_H-M_alt 'P 1 21/n 1'
_symmetry_cell_setting monoclinic
_symmetry_space_group_name_Hall '-P 2yn'
_symmetry_space_group_name_H-M 'P 1 21/n 1'
_atom_sites_solution_hydrogens geom
_atom_sites_solution_primary direct
_atom_sites_solution_secondary difmap
_audit_creation_method SHELXL-97
_audit_update_record
;
2020-03-06 deposited with the CCDC.	2020-04-08 downloaded from the CCDC.
;
_cell_angle_alpha 90.00
_cell_angle_beta 109.4280(10)
_cell_angle_gamma 90.00
_cell_formula_units_Z 2
_cell_length_a 11.39770(10)
_cell_length_b 30.1539(4)
_cell_length_c 13.29850(10)
_cell_measurement_reflns_used 217953
_cell_measurement_temperature 100(2)
_cell_measurement_theta_max 34.338
_cell_measurement_theta_min 2.546
_cell_volume 4310.25(8)
_computing_cell_refinement DENZO-SMN
_computing_data_collection 'Nonius Collect'
_computing_data_reduction Scalepack
_computing_molecular_graphics 'ORTEP32 for windows (Farugia)'
_computing_publication_material 'Ciftab (Sheldrick, 1997)'
_computing_structure_refinement 'SHELXL-97 (Sheldrick, 1997)'
_computing_structure_solution 'SHELXS-97 (Sheldrick, 1990)'
_diffrn_ambient_temperature 100(2)
_diffrn_measured_fraction_theta_full 0.998
_diffrn_measured_fraction_theta_max 0.998
_diffrn_measurement_device_type 'Nonius Kappa CCD area detector'
_diffrn_measurement_method 'phi and omega scans'
_diffrn_radiation_monochromator graphite
_diffrn_radiation_source 'fine-focus sealed tube'
_diffrn_radiation_type MoK\a
_diffrn_radiation_wavelength 0.71073
_diffrn_reflns_av_R_equivalents 0.0518
_diffrn_reflns_av_sigmaI/netI 0.0242
_diffrn_reflns_limit_h_max 14
_diffrn_reflns_limit_h_min -15
_diffrn_reflns_limit_k_max 39
_diffrn_reflns_limit_k_min -39
_diffrn_reflns_limit_l_max 17
_diffrn_reflns_limit_l_min -17
_diffrn_reflns_number 76652
_diffrn_reflns_theta_full 28.00
_diffrn_reflns_theta_max 28.00
_diffrn_reflns_theta_min 2.70
_exptl_absorpt_coefficient_mu 1.961
_exptl_absorpt_correction_T_max 0.769
_exptl_absorpt_correction_T_min 0.621
_exptl_absorpt_correction_type multi-scan
_exptl_absorpt_process_details SORTAV
_exptl_crystal_colour red
_exptl_crystal_density_diffrn 1.664
_exptl_crystal_density_method 'not measured'
_exptl_crystal_description piece
_exptl_crystal_F_000 2152
_exptl_crystal_size_max 0.28
_exptl_crystal_size_mid 0.26
_exptl_crystal_size_min 0.14
_refine_diff_density_max 4.362
_refine_diff_density_min -1.247
_refine_diff_density_rms 0.131
_refine_ls_extinction_method none
_refine_ls_goodness_of_fit_ref 1.074
_refine_ls_hydrogen_treatment constr
_refine_ls_matrix_type full
_refine_ls_number_parameters 506
_refine_ls_number_reflns 10386
_refine_ls_number_restraints 9
_refine_ls_restrained_S_all 1.074
_refine_ls_R_factor_all 0.0483
_refine_ls_R_factor_gt 0.0435
_refine_ls_shift/su_max 0.002
_refine_ls_shift/su_mean 0.000
_refine_ls_structure_factor_coef Fsqd
_refine_ls_weighting_details 'calc w=1/[\s^2^(Fo^2^)+(0.0498P)^2^+17.2076P] where P=(Fo^2^+2Fc^2^)/3'
_refine_ls_weighting_scheme calc
_refine_ls_wR_factor_gt 0.1083
_refine_ls_wR_factor_ref 0.1105
_reflns_number_gt 9460
_reflns_number_total 10386
_reflns_threshold_expression >2sigma(I)
_cod_data_source_file d0cc02070b3.cif
_cod_data_source_block 5a_DCM
_cod_depositor_comments 'Adding full bibliography for 7126395--7126402.cif.'
_cod_original_sg_symbol_Hall -P2yn
_cod_original_sg_symbol_H-M P21/n
_cod_database_code 7126396

loop_
_symmetry_equiv_pos_as_xyz
'x, y, z'
'-x+1/2, y+1/2, -z+1/2'
'-x, -y, -z'
'x-1/2, -y-1/2, z-1/2'

loop_
_atom_site_label
_atom_site_type_symbol
_atom_site_fract_x
_atom_site_fract_y
_atom_site_fract_z
_atom_site_U_iso_or_equiv
_atom_site_adp_type
_atom_site_occupancy
_atom_site_symmetry_multiplicity
_atom_site_calc_flag
_atom_site_refinement_flags
_atom_site_disorder_assembly
_atom_site_disorder_group
Pd1 Pd 0.58898(2) 0.045396(8) 0.083959(19) 0.01478(7) Uani 1 1 d . . .
Mo1 Mo 0.45939(3) 0.138359(9) 0.19617(2) 0.01481(7) Uani 1 1 d . . .
Br1 Br 0.36363(3) 0.022719(12) 0.01081(3) 0.02023(9) Uani 1 1 d . . .
P1 P 0.79311(8) 0.06475(3) 0.15178(7) 0.01697(17) Uani 1 1 d . . .
O1 O 0.3198(3) 0.05787(10) 0.2559(2) 0.0306(6) Uani 1 1 d . . .
O2 O 0.2503(3) 0.13229(10) -0.0286(2) 0.0312(6) Uani 1 1 d . . .
N1 N 0.3468(3) 0.18947(10) 0.2584(2) 0.0189(6) Uani 1 1 d . . .
N2 N 0.4083(3) 0.22518(10) 0.3165(2) 0.0189(6) Uani 1 1 d . . .
N3 N 0.5351(3) 0.20125(10) 0.1542(2) 0.0169(5) Uani 1 1 d . . .
N4 N 0.5668(3) 0.23588(10) 0.2249(2) 0.0175(6) Uani 1 1 d . . .
N5 N 0.5933(3) 0.15016(10) 0.3590(2) 0.0172(6) Uani 1 1 d . . .
N6 N 0.6210(3) 0.19244(10) 0.3985(2) 0.0184(6) Uani 1 1 d . . .
B1 B 0.5482(4) 0.23247(13) 0.3347(3) 0.0185(7) Uani 1 1 d . . .
H1 H 0.5770 0.2604 0.3759 0.022 Uiso 1 1 calc R . .
C1 C 0.1333(3) 0.15841(14) 0.1991(3) 0.0272(8) Uani 1 1 d . . .
H1A H 0.1705 0.1376 0.1625 0.041 Uiso 1 1 d R . .
H1B H 0.0632 0.1734 0.1472 0.041 Uiso 1 1 d R . .
H1C H 0.1043 0.1423 0.2498 0.041 Uiso 1 1 d R . .
C2 C 0.2283(3) 0.19193(13) 0.2570(3) 0.0210(7) Uani 1 1 d . . .
C3 C 0.2137(4) 0.22898(13) 0.3139(3) 0.0248(8) Uani 1 1 d . . .
H3 H 0.1394 0.2384 0.3250 0.030 Uiso 1 1 calc R . .
C4 C 0.3289(4) 0.24955(13) 0.3512(3) 0.0235(7) Uani 1 1 d . . .
C5 C 0.3669(4) 0.29016(16) 0.4171(4) 0.0366(10) Uani 1 1 d . . .
H5A H 0.4269 0.2826 0.4863 0.055 Uiso 1 1 d R . .
H5B H 0.2942 0.3039 0.4269 0.055 Uiso 1 1 d R . .
H5C H 0.4045 0.3109 0.3806 0.055 Uiso 1 1 d R . .
C6 C 0.5242(4) 0.18614(13) -0.0328(3) 0.0221(7) Uani 1 1 d . . .
H6A H 0.5489 0.1558 -0.0096 0.033 Uiso 1 1 d R . .
H6B H 0.5716 0.1966 -0.0769 0.033 Uiso 1 1 d R . .
H6C H 0.4358 0.1868 -0.0739 0.033 Uiso 1 1 d R . .
C7 C 0.5503(3) 0.21548(12) 0.0633(3) 0.0189(7) Uani 1 1 d . . .
C8 C 0.5924(3) 0.25910(12) 0.0759(3) 0.0208(7) Uani 1 1 d . . .
H8 H 0.6111 0.2769 0.0243 0.025 Uiso 1 1 calc R . .
C9 C 0.6016(3) 0.27129(12) 0.1785(3) 0.0212(7) Uani 1 1 d . . .
C10 C 0.6404(4) 0.31473(13) 0.2338(3) 0.0307(9) Uani 1 1 d . . .
H10A H 0.5704 0.3280 0.2492 0.046 Uiso 1 1 d R . .
H10B H 0.6672 0.3346 0.1879 0.046 Uiso 1 1 d R . .
H10C H 0.7088 0.3100 0.3001 0.046 Uiso 1 1 d R . .
C11 C 0.6489(4) 0.07302(13) 0.4216(3) 0.0256(8) Uani 1 1 d . . .
H11A H 0.5665 0.0626 0.4170 0.038 Uiso 1 1 d R . .
H11B H 0.7111 0.0590 0.4822 0.038 Uiso 1 1 d R . .
H11C H 0.6650 0.0653 0.3564 0.038 Uiso 1 1 d R . .
C12 C 0.6555(3) 0.12221(13) 0.4367(3) 0.0204(7) Uani 1 1 d . . .
C13 C 0.7231(3) 0.14637(14) 0.5278(3) 0.0243(8) Uani 1 1 d . . .
H13 H 0.7747 0.1348 0.5942 0.029 Uiso 1 1 calc R . .
C14 C 0.6991(3) 0.19082(14) 0.5008(3) 0.0221(7) Uani 1 1 d . . .
C15 C 0.7478(4) 0.23131(15) 0.5652(3) 0.0311(9) Uani 1 1 d . . .
H15A H 0.7884 0.2500 0.5270 0.047 Uiso 1 1 d R . .
H15B H 0.8076 0.2230 0.6340 0.047 Uiso 1 1 d R . .
H15C H 0.6793 0.2476 0.5762 0.047 Uiso 1 1 d R . .
C16 C 0.3724(3) 0.08742(12) 0.2369(3) 0.0217(7) Uani 1 1 d . . .
C17 C 0.3261(3) 0.13481(12) 0.0524(3) 0.0211(7) Uani 1 1 d . . .
C18 C 0.5389(3) 0.09600(11) 0.1480(3) 0.0165(6) Uani 1 1 d . . .
C19 C 0.8345(3) 0.11782(12) 0.2205(3) 0.0196(7) Uani 1 1 d . . .
C20 C 0.8810(4) 0.12068(15) 0.3319(3) 0.0291(8) Uani 1 1 d . . .
H20 H 0.8937 0.0944 0.3737 0.035 Uiso 1 1 calc R . .
C21 C 0.9087(4) 0.16170(16) 0.3813(4) 0.0335(9) Uani 1 1 d . . .
H21 H 0.9414 0.1634 0.4569 0.040 Uiso 1 1 calc R . .
C22 C 0.8887(4) 0.20006(15) 0.3212(4) 0.0327(9) Uani 1 1 d . . .
H22 H 0.9074 0.2281 0.3554 0.039 Uiso 1 1 calc R . .
C23 C 0.8415(4) 0.19758(14) 0.2111(4) 0.0326(9) Uani 1 1 d . . .
H23 H 0.8274 0.2239 0.1697 0.039 Uiso 1 1 calc R . .
C24 C 0.8147(3) 0.15645(13) 0.1610(3) 0.0262(8) Uani 1 1 d . . .
H24 H 0.7825 0.1549 0.0854 0.031 Uiso 1 1 calc R . .
C25 C 0.8867(4) 0.02455(13) 0.2463(3) 0.0231(7) Uani 1 1 d . . .
C26 C 1.0130(4) 0.03183(15) 0.3027(3) 0.0310(9) Uani 1 1 d . . .
H26 H 1.0520 0.0583 0.2912 0.037 Uiso 1 1 calc R . .
C27 C 1.0818(4) 0.00038(16) 0.3758(4) 0.0365(10) Uani 1 1 d . . .
H27 H 1.1676 0.0053 0.4130 0.044 Uiso 1 1 calc R . .
C28 C 1.0253(4) -0.03784(16) 0.3940(3) 0.0350(10) Uani 1 1 d . . .
H28 H 1.0724 -0.0592 0.4438 0.042 Uiso 1 1 calc R . .
C29 C 0.9004(4) -0.04517(14) 0.3401(3) 0.0295(8) Uani 1 1 d . . .
H29 H 0.8616 -0.0713 0.3538 0.035 Uiso 1 1 calc R . .
C30 C 0.8311(4) -0.01438(13) 0.2657(3) 0.0230(7) Uani 1 1 d . . .
H30 H 0.7457 -0.0199 0.2280 0.028 Uiso 1 1 calc R . .
C31 C 0.8534(3) 0.06863(12) 0.0410(3) 0.0222(7) Uani 1 1 d . . .
C32 C 0.9750(4) 0.05668(14) 0.0492(4) 0.0313(9) Uani 1 1 d . . .
H32 H 1.0302 0.0451 0.1141 0.038 Uiso 1 1 calc R . .
C33 C 1.0142(5) 0.06194(16) -0.0384(4) 0.0393(11) Uani 1 1 d . . .
H33 H 1.0967 0.0540 -0.0328 0.047 Uiso 1 1 calc R . .
C34 C 0.9355(5) 0.07846(17) -0.1326(4) 0.0432(12) Uani 1 1 d . . .
H34 H 0.9639 0.0819 -0.1917 0.052 Uiso 1 1 calc R . .
C35 C 0.8147(5) 0.09022(18) -0.1421(4) 0.0410(11) Uani 1 1 d . . .
H35 H 0.7602 0.1016 -0.2076 0.049 Uiso 1 1 calc R . .
C36 C 0.7738(4) 0.08530(14) -0.0553(3) 0.0291(8) Uani 1 1 d . . .
H36 H 0.6911 0.0933 -0.0617 0.035 Uiso 1 1 calc R . .
Cl1 Cl 0.24475(11) 0.12911(5) 0.49397(10) 0.0425(3) Uani 1 1 d . . .
C37 C 0.3984(4) 0.14923(15) 0.5230(3) 0.0311(9) Uani 1 1 d . . .
H37A H 0.4578 0.1245 0.5490 0.037 Uiso 1 1 calc R . .
H37B H 0.4087 0.1608 0.4568 0.037 Uiso 1 1 calc R . .
Cl2 Cl 0.43296(14) 0.19155(4) 0.61984(11) 0.0482(3) Uani 1 1 d . . .
Cl3 Cl 0.4357(15) 0.0842(8) 0.7712(18) 0.0319(7) Uani 0.260(10) 1 d PD A 1
C38 C 0.516(4) 0.0398(11) 0.7360(8) 0.0323(18) Uani 0.260(10) 1 d PD A 1
H38A H 0.4957 0.0118 0.7657 0.039 Uiso 0.260(10) 1 calc PR A 1
H38B H 0.6066 0.0448 0.7677 0.039 Uiso 0.260(10) 1 calc PR A 1
Cl4 Cl 0.4756(12) 0.0345(3) 0.5960(7) 0.0509(9) Uani 0.260(10) 1 d PD A 1
Cl5 Cl 0.4573(5) 0.0826(3) 0.7713(6) 0.0319(7) Uani 0.740(10) 1 d PD A 2
C39 C 0.5121(12) 0.0317(3) 0.7378(5) 0.0323(18) Uani 0.740(10) 1 d PD A 2
H39A H 0.5914 0.0236 0.7934 0.039 Uiso 0.740(10) 1 calc PR A 2
H39B H 0.4508 0.0079 0.7342 0.039 Uiso 0.740(10) 1 calc PR A 2
Cl6 Cl 0.5353(5) 0.03638(8) 0.6130(2) 0.0509(9) Uani 0.740(10) 1 d PD A 2

loop_
_atom_site_aniso_label
_atom_site_aniso_U_11
_atom_site_aniso_U_22
_atom_site_aniso_U_33
_atom_site_aniso_U_23
_atom_site_aniso_U_13
_atom_site_aniso_U_12
Pd1 0.01495(12) 0.01400(12) 0.01485(12) -0.00213(9) 0.00426(9) -0.00019(9)
Mo1 0.01486(14) 0.01455(14) 0.01367(13) -0.00087(10) 0.00292(10) -0.00070(10)
Br1 0.01559(16) 0.02012(17) 0.02430(18) -0.00694(13) 0.00572(13) -0.00117(12)
P1 0.0146(4) 0.0178(4) 0.0180(4) 0.0002(3) 0.0048(3) -0.0002(3)
O1 0.0339(15) 0.0258(14) 0.0347(16) 0.0035(12) 0.0150(13) -0.0061(12)
O2 0.0304(15) 0.0320(15) 0.0217(13) 0.0040(11) -0.0041(11) -0.0054(12)
N1 0.0180(14) 0.0204(14) 0.0170(13) 0.0002(11) 0.0041(11) -0.0015(11)
N2 0.0185(14) 0.0191(14) 0.0186(14) -0.0010(11) 0.0055(11) 0.0000(11)
N3 0.0178(13) 0.0171(14) 0.0149(13) -0.0024(11) 0.0041(11) -0.0019(11)
N4 0.0189(14) 0.0160(13) 0.0161(13) -0.0034(11) 0.0039(11) -0.0024(11)
N5 0.0166(13) 0.0183(14) 0.0148(13) -0.0031(11) 0.0026(11) 0.0000(11)
N6 0.0181(14) 0.0208(15) 0.0150(13) -0.0042(11) 0.0036(11) -0.0008(11)
B1 0.0181(18) 0.0193(18) 0.0174(17) -0.0036(14) 0.0048(14) -0.0015(14)
C1 0.0173(17) 0.031(2) 0.033(2) -0.0009(16) 0.0094(15) -0.0003(15)
C2 0.0182(16) 0.0247(18) 0.0204(16) 0.0046(14) 0.0068(13) 0.0028(13)
C3 0.0208(17) 0.030(2) 0.0259(18) 0.0024(15) 0.0104(14) 0.0048(15)
C4 0.0259(18) 0.0258(19) 0.0214(17) 0.0020(14) 0.0112(14) 0.0059(15)
C5 0.035(2) 0.035(2) 0.044(3) -0.012(2) 0.018(2) 0.0035(19)
C6 0.0256(18) 0.0248(18) 0.0163(16) -0.0018(13) 0.0074(14) -0.0052(14)
C7 0.0169(15) 0.0215(17) 0.0169(15) 0.0002(13) 0.0036(12) 0.0007(13)
C8 0.0224(17) 0.0202(17) 0.0184(16) 0.0021(13) 0.0048(13) -0.0016(13)
C9 0.0220(17) 0.0186(17) 0.0230(17) 0.0001(13) 0.0074(14) -0.0022(13)
C10 0.041(2) 0.0211(19) 0.030(2) -0.0043(15) 0.0125(18) -0.0068(17)
C11 0.0237(18) 0.0256(19) 0.0255(18) 0.0074(15) 0.0055(15) 0.0056(15)
C12 0.0168(16) 0.0271(18) 0.0171(15) 0.0022(14) 0.0051(13) 0.0045(13)
C13 0.0187(17) 0.037(2) 0.0143(16) 0.0013(14) 0.0012(13) 0.0041(15)
C14 0.0153(15) 0.035(2) 0.0150(15) -0.0046(14) 0.0037(13) -0.0013(14)
C15 0.0256(19) 0.041(2) 0.0212(18) -0.0122(17) 0.0012(15) -0.0045(17)
C16 0.0240(17) 0.0199(17) 0.0198(16) -0.0004(13) 0.0053(14) 0.0008(14)
C17 0.0221(17) 0.0167(16) 0.0239(17) 0.0005(13) 0.0067(14) -0.0022(13)
C18 0.0134(14) 0.0183(16) 0.0170(15) -0.0012(12) 0.0040(12) 0.0007(12)
C19 0.0121(15) 0.0218(17) 0.0262(17) -0.0048(14) 0.0081(13) -0.0020(12)
C20 0.031(2) 0.034(2) 0.0244(19) -0.0034(16) 0.0133(16) -0.0089(17)
C21 0.031(2) 0.043(2) 0.031(2) -0.0138(18) 0.0169(17) -0.0130(18)
C22 0.0185(18) 0.031(2) 0.049(3) -0.0181(19) 0.0125(17) -0.0042(15)
C23 0.0217(18) 0.0201(19) 0.051(3) 0.0004(17) 0.0047(18) 0.0011(15)
C24 0.0186(17) 0.0249(19) 0.0302(19) -0.0017(15) 0.0017(14) 0.0010(14)
C25 0.0222(18) 0.0234(18) 0.0222(17) 0.0010(14) 0.0054(14) 0.0030(14)
C26 0.0225(19) 0.031(2) 0.033(2) 0.0057(17) 0.0011(16) 0.0001(16)
C27 0.024(2) 0.041(3) 0.036(2) 0.0066(19) -0.0015(17) 0.0034(18)
C28 0.037(2) 0.037(2) 0.027(2) 0.0113(17) 0.0063(18) 0.0126(19)
C29 0.037(2) 0.026(2) 0.0267(19) 0.0072(15) 0.0118(17) 0.0038(16)
C30 0.0216(17) 0.0260(18) 0.0210(17) 0.0010(14) 0.0065(14) -0.0002(14)
C31 0.0220(17) 0.0216(17) 0.0257(18) -0.0038(14) 0.0114(14) -0.0053(14)
C32 0.028(2) 0.029(2) 0.042(2) -0.0027(18) 0.0179(18) -0.0007(16)
C33 0.038(2) 0.037(2) 0.057(3) -0.010(2) 0.035(2) -0.0070(19)
C34 0.058(3) 0.043(3) 0.043(3) -0.014(2) 0.038(2) -0.016(2)
C35 0.052(3) 0.049(3) 0.025(2) -0.0015(19) 0.017(2) -0.011(2)
C36 0.031(2) 0.033(2) 0.0252(19) -0.0018(16) 0.0113(16) -0.0060(16)
Cl1 0.0358(6) 0.0559(7) 0.0375(6) 0.0103(5) 0.0144(5) -0.0025(5)
C37 0.032(2) 0.034(2) 0.032(2) 0.0099(17) 0.0155(17) 0.0072(17)
Cl2 0.0580(8) 0.0387(6) 0.0492(7) -0.0029(5) 0.0197(6) 0.0027(5)
Cl3 0.028(2) 0.0378(8) 0.0286(5) 0.0001(5) 0.0085(14) 0.0034(15)
C38 0.055(3) 0.017(4) 0.028(2) 0.0065(18) 0.017(2) -0.003(3)
Cl4 0.090(3) 0.0375(7) 0.0356(10) 0.0120(7) 0.0345(15) 0.0172(14)
Cl5 0.028(2) 0.0378(8) 0.0286(5) 0.0001(5) 0.0085(14) 0.0034(15)
C39 0.055(3) 0.017(4) 0.028(2) 0.0065(18) 0.017(2) -0.003(3)
Cl6 0.090(3) 0.0375(7) 0.0356(10) 0.0120(7) 0.0345(15) 0.0172(14)

loop_
_atom_type_symbol
_atom_type_description
_atom_type_scat_dispersion_real
_atom_type_scat_dispersion_imag
_atom_type_scat_source
C C 0.0033 0.0016 'International Tables Vol C Tables 4.2.6.8 and 6.1.1.4'
H H 0.0000 0.0000 'International Tables Vol C Tables 4.2.6.8 and 6.1.1.4'
N N 0.0061 0.0033 'International Tables Vol C Tables 4.2.6.8 and 6.1.1.4'
O O 0.0106 0.0060 'International Tables Vol C Tables 4.2.6.8 and 6.1.1.4'
B B 0.0013 0.0007 'International Tables Vol C Tables 4.2.6.8 and 6.1.1.4'
P P 0.1023 0.0942 'International Tables Vol C Tables 4.2.6.8 and 6.1.1.4'
Cl Cl 0.1484 0.1585 'International Tables Vol C Tables 4.2.6.8 and 6.1.1.4'
Mo Mo -1.6832 0.6857 'International Tables Vol C Tables 4.2.6.8 and 6.1.1.4'
Pd Pd -0.9988 1.0072 'International Tables Vol C Tables 4.2.6.8 and 6.1.1.4'
Br Br -0.2901 2.4595 'International Tables Vol C Tables 4.2.6.8 and 6.1.1.4'

loop_
_geom_angle_atom_site_label_1
_geom_angle_atom_site_label_2
_geom_angle_atom_site_label_3
_geom_angle
_geom_angle_site_symmetry_1
_geom_angle_site_symmetry_3
_geom_angle_publ_flag
C18 Pd1 P1 92.05(10) . . ?
C18 Pd1 Br1 88.39(10) . . ?
P1 Pd1 Br1 178.98(3) . . ?
C18 Pd1 Br1 175.19(10) . 3_655 ?
P1 Pd1 Br1 92.61(3) . 3_655 ?
Br1 Pd1 Br1 86.968(13) . 3_655 ?
C18 Mo1 C16 84.57(15) . . ?
C18 Mo1 C17 86.25(15) . . ?
C16 Mo1 C17 86.02(15) . . ?
C18 Mo1 N5 101.31(13) . . ?
C16 Mo1 N5 95.78(13) . . ?
C17 Mo1 N5 172.35(13) . . ?
C18 Mo1 N3 103.38(13) . . ?
C16 Mo1 N3 171.76(13) . . ?
C17 Mo1 N3 92.31(12) . . ?
N5 Mo1 N3 84.85(11) . . ?
C18 Mo1 N1 176.16(13) . . ?
C16 Mo1 N1 91.75(13) . . ?
C17 Mo1 N1 92.39(13) . . ?
N5 Mo1 N1 80.14(10) . . ?
N3 Mo1 N1 80.25(10) . . ?
Pd1 Br1 Pd1 93.032(13) . 3_655 ?
C25 P1 C31 108.02(18) . . ?
C25 P1 C19 104.14(17) . . ?
C31 P1 C19 104.13(17) . . ?
C25 P1 Pd1 113.04(13) . . ?
C31 P1 Pd1 107.85(12) . . ?
C19 P1 Pd1 118.92(11) . . ?
C2 N1 N2 106.6(3) . . ?
C2 N1 Mo1 134.5(2) . . ?
N2 N1 Mo1 118.7(2) . . ?
C4 N2 N1 109.9(3) . . ?
C4 N2 B1 129.7(3) . . ?
N1 N2 B1 120.4(3) . . ?
C7 N3 N4 106.8(3) . . ?
C7 N3 Mo1 132.2(2) . . ?
N4 N3 Mo1 120.8(2) . . ?
C9 N4 N3 109.7(3) . . ?
C9 N4 B1 129.4(3) . . ?
N3 N4 B1 120.6(3) . . ?
C12 N5 N6 107.0(3) . . ?
C12 N5 Mo1 131.8(2) . . ?
N6 N5 Mo1 121.1(2) . . ?
C14 N6 N5 109.9(3) . . ?
C14 N6 B1 129.1(3) . . ?
N5 N6 B1 120.0(3) . . ?
N4 B1 N2 108.7(3) . . ?
N4 B1 N6 110.6(3) . . ?
N2 B1 N6 108.1(3) . . ?
N4 B1 H1 109.8 . . ?
N2 B1 H1 109.8 . . ?
N6 B1 H1 109.8 . . ?
C2 C1 H1A 109.4 . . ?
C2 C1 H1B 109.5 . . ?
H1A C1 H1B 109.6 . . ?
C2 C1 H1C 109.6 . . ?
H1A C1 H1C 109.1 . . ?
H1B C1 H1C 109.6 . . ?
N1 C2 C3 109.8(3) . . ?
N1 C2 C1 121.4(3) . . ?
C3 C2 C1 128.8(3) . . ?
C4 C3 C2 106.4(3) . . ?
C4 C3 H3 126.8 . . ?
C2 C3 H3 126.8 . . ?
N2 C4 C3 107.2(3) . . ?
N2 C4 C5 123.3(4) . . ?
C3 C4 C5 129.5(4) . . ?
C4 C5 H5A 109.9 . . ?
C4 C5 H5B 109.7 . . ?
H5A C5 H5B 109.6 . . ?
C4 C5 H5C 109.0 . . ?
H5A C5 H5C 109.5 . . ?
H5B C5 H5C 109.2 . . ?
C7 C6 H6A 109.2 . . ?
C7 C6 H6B 109.2 . . ?
H6A C6 H6B 109.6 . . ?
C7 C6 H6C 109.9 . . ?
H6A C6 H6C 109.4 . . ?
H6B C6 H6C 109.4 . . ?
N3 C7 C8 109.6(3) . . ?
N3 C7 C6 121.9(3) . . ?
C8 C7 C6 128.5(3) . . ?
C9 C8 C7 106.2(3) . . ?
C9 C8 H8 126.9 . . ?
C7 C8 H8 126.9 . . ?
N4 C9 C8 107.6(3) . . ?
N4 C9 C10 123.3(3) . . ?
C8 C9 C10 129.1(3) . . ?
C9 C10 H10A 109.6 . . ?
C9 C10 H10B 109.4 . . ?
H10A C10 H10B 109.2 . . ?
C9 C10 H10C 109.5 . . ?
H10A C10 H10C 109.6 . . ?
H10B C10 H10C 109.5 . . ?
C12 C11 H11A 109.6 . . ?
C12 C11 H11B 109.2 . . ?
H11A C11 H11B 109.4 . . ?
C12 C11 H11C 109.9 . . ?
H11A C11 H11C 109.3 . . ?
H11B C11 H11C 109.4 . . ?
N5 C12 C13 109.7(3) . . ?
N5 C12 C11 122.0(3) . . ?
C13 C12 C11 128.3(3) . . ?
C14 C13 C12 105.9(3) . . ?
C14 C13 H13 127.1 . . ?
C12 C13 H13 127.1 . . ?
N6 C14 C13 107.5(3) . . ?
N6 C14 C15 122.8(4) . . ?
C13 C14 C15 129.7(3) . . ?
C14 C15 H15A 109.0 . . ?
C14 C15 H15B 109.8 . . ?
H15A C15 H15B 109.5 . . ?
C14 C15 H15C 109.7 . . ?
H15A C15 H15C 109.2 . . ?
H15B C15 H15C 109.6 . . ?
O1 C16 Mo1 177.2(3) . . ?
O2 C17 Mo1 179.2(3) . . ?
Mo1 C18 Pd1 167.8(2) . . ?
C24 C19 C20 119.1(4) . . ?
C24 C19 P1 119.0(3) . . ?
C20 C19 P1 121.8(3) . . ?
C21 C20 C19 120.2(4) . . ?
C21 C20 H20 119.9 . . ?
C19 C20 H20 119.9 . . ?
C22 C21 C20 120.3(4) . . ?
C22 C21 H21 119.8 . . ?
C20 C21 H21 119.8 . . ?
C21 C22 C23 119.9(4) . . ?
C21 C22 H22 120.1 . . ?
C23 C22 H22 120.1 . . ?
C22 C23 C24 120.0(4) . . ?
C22 C23 H23 120.0 . . ?
C24 C23 H23 120.0 . . ?
C19 C24 C23 120.5(4) . . ?
C19 C24 H24 119.8 . . ?
C23 C24 H24 119.8 . . ?
C30 C25 C26 118.7(4) . . ?
C30 C25 P1 119.4(3) . . ?
C26 C25 P1 121.9(3) . . ?
C27 C26 C25 120.3(4) . . ?
C27 C26 H26 119.8 . . ?
C25 C26 H26 119.8 . . ?
C28 C27 C26 120.2(4) . . ?
C28 C27 H27 119.9 . . ?
C26 C27 H27 119.9 . . ?
C27 C28 C29 120.2(4) . . ?
C27 C28 H28 119.9 . . ?
C29 C28 H28 119.9 . . ?
C28 C29 C30 120.3(4) . . ?
C28 C29 H29 119.9 . . ?
C30 C29 H29 119.9 . . ?
C29 C30 C25 120.4(4) . . ?
C29 C30 H30 119.8 . . ?
C25 C30 H30 119.8 . . ?
C36 C31 C32 119.2(4) . . ?
C36 C31 P1 117.4(3) . . ?
C32 C31 P1 123.3(3) . . ?
C33 C32 C31 119.5(4) . . ?
C33 C32 H32 120.3 . . ?
C31 C32 H32 120.3 . . ?
C34 C33 C32 120.9(4) . . ?
C34 C33 H33 119.5 . . ?
C32 C33 H33 119.5 . . ?
C33 C34 C35 120.3(4) . . ?
C33 C34 H34 119.8 . . ?
C35 C34 H34 119.8 . . ?
C34 C35 C36 119.6(5) . . ?
C34 C35 H35 120.2 . . ?
C36 C35 H35 120.2 . . ?
C35 C36 C31 120.5(4) . . ?
C35 C36 H36 119.8 . . ?
C31 C36 H36 119.8 . . ?
Cl2 C37 Cl1 111.8(2) . . ?
Cl2 C37 H37A 109.2 . . ?
Cl1 C37 H37A 109.2 . . ?
Cl2 C37 H37B 109.2 . . ?
Cl1 C37 H37B 109.2 . . ?
H37A C37 H37B 107.9 . . ?
Cl3 C38 Cl4 111.7(12) . . ?
Cl3 C38 H38A 109.3 . . ?
Cl4 C38 H38A 109.3 . . ?
Cl3 C38 H38B 109.3 . . ?
Cl4 C38 H38B 109.3 . . ?
H38A C38 H38B 107.9 . . ?
Cl6 C39 Cl5 110.0(4) . . ?
Cl6 C39 H39A 109.7 . . ?
Cl5 C39 H39A 109.7 . . ?
Cl6 C39 H39B 109.7 . . ?
Cl5 C39 H39B 109.7 . . ?
H39A C39 H39B 108.2 . . ?

loop_
_geom_bond_atom_site_label_1
_geom_bond_atom_site_label_2
_geom_bond_distance
_geom_bond_site_symmetry_2
_geom_bond_publ_flag
Pd1 C18 1.924(3) . ?
Pd1 P1 2.2740(9) . ?
Pd1 Br1 2.5197(4) . ?
Pd1 Br1 2.5596(4) 3_655 ?
Mo1 C18 1.803(3) . ?
Mo1 C16 1.998(4) . ?
Mo1 C17 2.010(4) . ?
Mo1 N5 2.224(3) . ?
Mo1 N3 2.230(3) . ?
Mo1 N1 2.327(3) . ?
Br1 Pd1 2.5596(4) 3_655 ?
P1 C25 1.815(4) . ?
P1 C31 1.824(4) . ?
P1 C19 1.826(4) . ?
O1 C16 1.148(5) . ?
O2 C17 1.138(5) . ?
N1 C2 1.346(5) . ?
N1 N2 1.374(4) . ?
N2 C4 1.360(5) . ?
N2 B1 1.547(5) . ?
N3 C7 1.347(4) . ?
N3 N4 1.371(4) . ?
N4 C9 1.357(5) . ?
N4 B1 1.546(5) . ?
N5 C12 1.340(5) . ?
N5 N6 1.375(4) . ?
N6 C14 1.357(4) . ?
N6 B1 1.548(5) . ?
B1 H1 1.0000 . ?
C1 C2 1.495(5) . ?
C1 H1A 0.9743 . ?
C1 H1B 0.9749 . ?
C1 H1C 0.9733 . ?
C2 C3 1.390(5) . ?
C3 C4 1.386(6) . ?
C3 H3 0.9500 . ?
C4 C5 1.484(6) . ?
C5 H5A 0.9741 . ?
C5 H5B 0.9736 . ?
C5 H5C 0.9743 . ?
C6 C7 1.501(5) . ?
C6 H6A 0.9773 . ?
C6 H6B 0.9725 . ?
C6 H6C 0.9740 . ?
C7 C8 1.391(5) . ?
C8 C9 1.383(5) . ?
C8 H8 0.9500 . ?
C9 C10 1.495(5) . ?
C10 H10A 0.9734 . ?
C10 H10B 0.9741 . ?
C10 H10C 0.9741 . ?
C11 C12 1.495(5) . ?
C11 H11A 0.9736 . ?
C11 H11B 0.9747 . ?
C11 H11C 0.9724 . ?
C12 C13 1.404(5) . ?
C13 C14 1.391(6) . ?
C13 H13 0.9500 . ?
C14 C15 1.489(5) . ?
C15 H15A 0.9738 . ?
C15 H15B 0.9741 . ?
C15 H15C 0.9739 . ?
C19 C24 1.384(5) . ?
C19 C20 1.399(5) . ?
C20 C21 1.387(6) . ?
C20 H20 0.9500 . ?
C21 C22 1.381(7) . ?
C21 H21 0.9500 . ?
C22 C23 1.383(7) . ?
C22 H22 0.9500 . ?
C23 C24 1.393(6) . ?
C23 H23 0.9500 . ?
C24 H24 0.9500 . ?
C25 C30 1.398(5) . ?
C25 C26 1.402(5) . ?
C26 C27 1.397(6) . ?
C26 H26 0.9500 . ?
C27 C28 1.380(7) . ?
C27 H27 0.9500 . ?
C28 C29 1.382(6) . ?
C28 H28 0.9500 . ?
C29 C30 1.394(5) . ?
C29 H29 0.9500 . ?
C30 H30 0.9500 . ?
C31 C36 1.394(6) . ?
C31 C32 1.401(5) . ?
C32 C33 1.388(6) . ?
C32 H32 0.9500 . ?
C33 C34 1.369(8) . ?
C33 H33 0.9500 . ?
C34 C35 1.386(8) . ?
C34 H34 0.9500 . ?
C35 C36 1.389(6) . ?
C35 H35 0.9500 . ?
C36 H36 0.9500 . ?
Cl1 C37 1.770(5) . ?
C37 Cl2 1.762(5) . ?
C37 H37A 0.9900 . ?
C37 H37B 0.9900 . ?
Cl3 C38 1.770(4) . ?
C38 Cl4 1.770(4) . ?
C38 H38A 0.9900 . ?
C38 H38B 0.9900 . ?
Cl5 C39 1.770(4) . ?
C39 Cl6 1.770(4) . ?
C39 H39A 0.9900 . ?
C39 H39B 0.9900 . ?

loop_
_geom_torsion_atom_site_label_1
_geom_torsion_atom_site_label_2
_geom_torsion_atom_site_label_3
_geom_torsion_atom_site_label_4
_geom_torsion
_geom_torsion_site_symmetry_1
_geom_torsion_site_symmetry_2
_geom_torsion_site_symmetry_3
_geom_torsion_site_symmetry_4
_geom_torsion_publ_flag
C18 Pd1 Br1 Pd1 178.75(10) . . . 3_655 ?
Br1 Pd1 Br1 Pd1 0.0 3_655 . . 3_655 ?
C18 Pd1 P1 C25 115.91(17) . . . . ?
Br1 Pd1 P1 C25 -65.27(14) 3_655 . . . ?
C18 Pd1 P1 C31 -124.74(17) . . . . ?
Br1 Pd1 P1 C31 54.08(13) 3_655 . . . ?
C18 Pd1 P1 C19 -6.65(17) . . . . ?
Br1 Pd1 P1 C19 172.17(14) 3_655 . . . ?
C16 Mo1 N1 C2 -38.1(3) . . . . ?
C17 Mo1 N1 C2 48.0(3) . . . . ?
N5 Mo1 N1 C2 -133.6(3) . . . . ?
N3 Mo1 N1 C2 140.0(3) . . . . ?
C16 Mo1 N1 N2 137.0(3) . . . . ?
C17 Mo1 N1 N2 -136.9(2) . . . . ?
N5 Mo1 N1 N2 41.5(2) . . . . ?
N3 Mo1 N1 N2 -44.9(2) . . . . ?
C2 N1 N2 C4 0.1(4) . . . . ?
Mo1 N1 N2 C4 -176.2(2) . . . . ?
C2 N1 N2 B1 179.7(3) . . . . ?
Mo1 N1 N2 B1 3.3(4) . . . . ?
C18 Mo1 N3 C7 48.4(3) . . . . ?
C17 Mo1 N3 C7 -38.3(3) . . . . ?
N5 Mo1 N3 C7 148.8(3) . . . . ?
N1 Mo1 N3 C7 -130.4(3) . . . . ?
C18 Mo1 N3 N4 -137.5(3) . . . . ?
C17 Mo1 N3 N4 135.9(3) . . . . ?
N5 Mo1 N3 N4 -37.0(2) . . . . ?
N1 Mo1 N3 N4 43.8(2) . . . . ?
C7 N3 N4 C9 -0.1(4) . . . . ?
Mo1 N3 N4 C9 -175.6(2) . . . . ?
C7 N3 N4 B1 174.2(3) . . . . ?
Mo1 N3 N4 B1 -1.3(4) . . . . ?
C18 Mo1 N5 C12 -46.6(3) . . . . ?
C16 Mo1 N5 C12 39.0(3) . . . . ?
N3 Mo1 N5 C12 -149.3(3) . . . . ?
N1 Mo1 N5 C12 129.8(3) . . . . ?
C18 Mo1 N5 N6 136.8(3) . . . . ?
C16 Mo1 N5 N6 -137.6(3) . . . . ?
N3 Mo1 N5 N6 34.2(2) . . . . ?
N1 Mo1 N5 N6 -46.8(2) . . . . ?
C12 N5 N6 C14 -0.7(4) . . . . ?
Mo1 N5 N6 C14 176.6(2) . . . . ?
C12 N5 N6 B1 -170.6(3) . . . . ?
Mo1 N5 N6 B1 6.7(4) . . . . ?
C9 N4 B1 N2 112.5(4) . . . . ?
N3 N4 B1 N2 -60.5(4) . . . . ?
C9 N4 B1 N6 -129.0(4) . . . . ?
N3 N4 B1 N6 58.1(4) . . . . ?
C4 N2 B1 N4 -122.8(4) . . . . ?
N1 N2 B1 N4 57.7(4) . . . . ?
C4 N2 B1 N6 117.0(4) . . . . ?
N1 N2 B1 N6 -62.4(4) . . . . ?
C14 N6 B1 N4 131.0(4) . . . . ?
N5 N6 B1 N4 -61.3(4) . . . . ?
C14 N6 B1 N2 -110.0(4) . . . . ?
N5 N6 B1 N2 57.6(4) . . . . ?
N2 N1 C2 C3 0.0(4) . . . . ?
Mo1 N1 C2 C3 175.5(3) . . . . ?
N2 N1 C2 C1 179.2(3) . . . . ?
Mo1 N1 C2 C1 -5.3(5) . . . . ?
N1 C2 C3 C4 -0.1(4) . . . . ?
C1 C2 C3 C4 -179.2(4) . . . . ?
N1 N2 C4 C3 -0.2(4) . . . . ?
B1 N2 C4 C3 -179.7(3) . . . . ?
N1 N2 C4 C5 179.5(4) . . . . ?
B1 N2 C4 C5 0.0(6) . . . . ?
C2 C3 C4 N2 0.2(4) . . . . ?
C2 C3 C4 C5 -179.4(4) . . . . ?
N4 N3 C7 C8 0.3(4) . . . . ?
Mo1 N3 C7 C8 175.1(2) . . . . ?
N4 N3 C7 C6 179.9(3) . . . . ?
Mo1 N3 C7 C6 -5.3(5) . . . . ?
N3 C7 C8 C9 -0.4(4) . . . . ?
C6 C7 C8 C9 180.0(4) . . . . ?
N3 N4 C9 C8 -0.2(4) . . . . ?
B1 N4 C9 C8 -173.8(3) . . . . ?
N3 N4 C9 C10 179.2(3) . . . . ?
B1 N4 C9 C10 5.6(6) . . . . ?
C7 C8 C9 N4 0.4(4) . . . . ?
C7 C8 C9 C10 -179.0(4) . . . . ?
N6 N5 C12 C13 0.7(4) . . . . ?
Mo1 N5 C12 C13 -176.3(2) . . . . ?
N6 N5 C12 C11 -179.2(3) . . . . ?
Mo1 N5 C12 C11 3.9(5) . . . . ?
N5 C12 C13 C14 -0.4(4) . . . . ?
C11 C12 C13 C14 179.5(4) . . . . ?
N5 N6 C14 C13 0.5(4) . . . . ?
B1 N6 C14 C13 169.1(3) . . . . ?
N5 N6 C14 C15 179.1(3) . . . . ?
B1 N6 C14 C15 -12.3(6) . . . . ?
C12 C13 C14 N6 -0.1(4) . . . . ?
C12 C13 C14 C15 -178.5(4) . . . . ?
C16 Mo1 C18 Pd1 44.5(10) . . . . ?
C17 Mo1 C18 Pd1 -41.8(10) . . . . ?
N5 Mo1 C18 Pd1 139.4(10) . . . . ?
N3 Mo1 C18 Pd1 -133.3(10) . . . . ?
P1 Pd1 C18 Mo1 -176.8(10) . . . . ?
C25 P1 C19 C24 158.0(3) . . . . ?
C31 P1 C19 C24 44.9(3) . . . . ?
Pd1 P1 C19 C24 -75.1(3) . . . . ?
C25 P1 C19 C20 -24.6(3) . . . . ?
C31 P1 C19 C20 -137.7(3) . . . . ?
Pd1 P1 C19 C20 102.2(3) . . . . ?
C24 C19 C20 C21 -1.1(6) . . . . ?
P1 C19 C20 C21 -178.4(3) . . . . ?
C19 C20 C21 C22 1.0(6) . . . . ?
C20 C21 C22 C23 -0.3(6) . . . . ?
C21 C22 C23 C24 -0.3(6) . . . . ?
C20 C19 C24 C23 0.5(6) . . . . ?
P1 C19 C24 C23 177.9(3) . . . . ?
C22 C23 C24 C19 0.2(6) . . . . ?
C31 P1 C25 C30 -116.3(3) . . . . ?
C19 P1 C25 C30 133.5(3) . . . . ?
Pd1 P1 C25 C30 3.0(3) . . . . ?
C31 P1 C25 C26 65.4(4) . . . . ?
C19 P1 C25 C26 -44.9(4) . . . . ?
Pd1 P1 C25 C26 -175.4(3) . . . . ?
C30 C25 C26 C27 0.8(6) . . . . ?
P1 C25 C26 C27 179.2(4) . . . . ?
C25 C26 C27 C28 -0.9(7) . . . . ?
C26 C27 C28 C29 0.0(7) . . . . ?
C27 C28 C29 C30 1.0(7) . . . . ?
C28 C29 C30 C25 -1.1(6) . . . . ?
C26 C25 C30 C29 0.2(6) . . . . ?
P1 C25 C30 C29 -178.2(3) . . . . ?
C25 P1 C31 C36 158.9(3) . . . . ?
C19 P1 C31 C36 -90.8(3) . . . . ?
Pd1 P1 C31 C36 36.4(3) . . . . ?
C25 P1 C31 C32 -22.6(4) . . . . ?
C19 P1 C31 C32 87.7(4) . . . . ?
Pd1 P1 C31 C32 -145.0(3) . . . . ?
C36 C31 C32 C33 0.4(6) . . . . ?
P1 C31 C32 C33 -178.1(3) . . . . ?
C31 C32 C33 C34 -0.2(7) . . . . ?
C32 C33 C34 C35 -0.1(7) . . . . ?
C33 C34 C35 C36 0.2(7) . . . . ?
C34 C35 C36 C31 0.0(7) . . . . ?
C32 C31 C36 C35 -0.3(6) . . . . ?
P1 C31 C36 C35 178.3(3) . . . . ?
